data_7112342
loop_
_publ_author_name
'do Pim, Walace D.'
'Oliveira, Willian X. C.'
'Ribeiro, Marcos A.'
'de Faria, \'Erica N'
'Teixeira, Ivo F.'
'Stumpf, Humberto O.'
'Lago, Rochel M.'
'Pereira, Cynthia L. M.'
'Pinheiro, Carlos B.'
'Figueiredo, Jr, Jo\~ao C D'
'Nunes, Wallace C.'
'de Souza, Patterson P.'
'Pedroso, Emerson F.'
'Castellano, Mar\'ia'
'Cano, Joan'
'Julve, Miguel'

_publ_section_title
;
 A pH-triggered bistable copper(II) metallacycle as a reversible emulsion
 switch for biphasic processes.
;
_journal_issue 92
_journal_name_full 'Chemical communications (Cambridge, England)'
_journal_page_first 10778
_journal_page_last 10780
_journal_paper_doi 10.1039/c3cc46242k
_journal_volume 49
_journal_year 2013
_chemical_absolute_configuration ad
_chemical_formula_moiety 'C36 H24 Cu2 N4 O12, 4(C16 H35 N), 4(O)'
_chemical_formula_sum 'C100 H164 Cu2 N8 O16'
_chemical_formula_weight 1861.47
_space_group_IT_number 23
_symmetry_cell_setting orthorhombic
_symmetry_space_group_name_Hall 'I 2 2'
_symmetry_space_group_name_H-M 'I 2 2 2'
_atom_sites_solution_hydrogens geom
_atom_sites_solution_primary direct
_atom_sites_solution_secondary difmap
_audit_conform_dict_location ftp://ftp.iucr.org/pub/cif_core.dic
_audit_conform_dict_name cif_core.dic
_audit_conform_dict_version 2.4
_audit_creation_date 2012-07-11T21:57:35-00:00
_audit_creation_method 'WinGX routine CIF_UPDATE'
_cell_angle_alpha 90
_cell_angle_beta 90
_cell_angle_gamma 90
_cell_formula_units_Z 2
_cell_length_a 14.2234(2)
_cell_length_b 17.5944(4)
_cell_length_c 21.3698(4)
_cell_measurement_reflns_used 22533
_cell_measurement_temperature 293(2)
_cell_measurement_theta_max 29.5331
_cell_measurement_theta_min 1.8374
_cell_volume 5347.84(17)
_computing_cell_refinement
;
        CrysAlisPro, Agilent Technologies,
        Version 1.171.35.15 (release 03-08-2011 CrysAlis171 .NET)
        (compiled Aug  3 2011,13:03:54)
;
_computing_data_collection
;
        CrysAlisPro, Agilent Technologies,
        Version 1.171.35.15 (release 03-08-2011 CrysAlis171 .NET)
        (compiled Aug  3 2011,13:03:54)
;
_computing_data_reduction
;
        CrysAlisPro, Agilent Technologies,
        Version 1.171.35.15 (release 03-08-2011 CrysAlis171 .NET)
        (compiled Aug  3 2011,13:03:54)
;
_computing_molecular_graphics 'ORTEP-3 (Farrugia, 1997)'
_computing_publication_material 'publcif (Westrip, 2008)'
_computing_structure_refinement 'SHELXL-97 (Sheldrick, 1997)'
_computing_structure_solution 'SUPERFLIP (Palatinus, 2007)'
_diffrn_ambient_temperature 293(2)
_diffrn_detector_area_resol_mean 10.4186
_diffrn_measured_fraction_theta_full 0.999
_diffrn_measured_fraction_theta_max 0.999
_diffrn_measurement_device_type 'Xcalibur, Atlas, Gemini ultra'
_diffrn_measurement_method '\w scans'
_diffrn_orient_matrix_UB_11 0.0359037
_diffrn_orient_matrix_UB_12 0.0134459
_diffrn_orient_matrix_UB_13 0.0202
_diffrn_orient_matrix_UB_21 -0.0248184
_diffrn_orient_matrix_UB_22 -0.0146427
_diffrn_orient_matrix_UB_23 0.0261547
_diffrn_orient_matrix_UB_31 0.0241179
_diffrn_orient_matrix_UB_32 -0.0350636
_diffrn_orient_matrix_UB_33 -0.0031669
_diffrn_radiation_monochromator graphite
_diffrn_radiation_type MoK\a
_diffrn_radiation_wavelength 0.71073
_diffrn_reflns_av_R_equivalents 0.0433
_diffrn_reflns_av_unetI/netI 0.0195
_diffrn_reflns_limit_h_max 17
_diffrn_reflns_limit_h_min -17
_diffrn_reflns_limit_k_max 21
_diffrn_reflns_limit_k_min -21
_diffrn_reflns_limit_l_max 26
_diffrn_reflns_limit_l_min -26
_diffrn_reflns_number 55826
_diffrn_reflns_theta_full 26.37
_diffrn_reflns_theta_max 26.37
_diffrn_reflns_theta_min 1.84
_exptl_absorpt_coefficient_mu 0.46
_exptl_absorpt_correction_T_max 0.937
_exptl_absorpt_correction_T_min 0.929
_exptl_absorpt_correction_type analytical
_exptl_absorpt_process_details
;
        CrysAlisPro, Agilent Technologies,
        Version 1.171.35.15 (release 03-08-2011 CrysAlis171 .NET)
        (compiled Aug  3 2011,13:03:54)
Analytical numeric absorption correction using a multifaceted crystal
                        model based on expressions derived by R.C. Clark & J.S.
        (Clark, R. C. & Reid, J. S. (1995). Acta Cryst. A51, 887-897)
;
_exptl_crystal_colour 'light blue'
_exptl_crystal_density_diffrn 1.196
_exptl_crystal_density_method 'not measured'
_exptl_crystal_description Prismatic
_exptl_crystal_F_000 2076
_exptl_crystal_size_max 0.4166
_exptl_crystal_size_mid 0.3933
_exptl_crystal_size_min 0.3814
_refine_diff_density_max 1.295
_refine_diff_density_min -0.388
_refine_diff_density_rms 0.101
_refine_ls_abs_structure_details 'Flack H D (1983), Acta Cryst. A39, 876-881'
_refine_ls_abs_structure_Flack -0.012(15)
_refine_ls_extinction_method none
_refine_ls_goodness_of_fit_ref 1.167
_refine_ls_hydrogen_treatment constr
_refine_ls_matrix_type full
_refine_ls_number_parameters 291
_refine_ls_number_reflns 5497
_refine_ls_number_restraints 0
_refine_ls_restrained_S_all 1.167
_refine_ls_R_factor_all 0.0528
_refine_ls_R_factor_gt 0.0490
_refine_ls_shift/su_max 0.001
_refine_ls_shift/su_mean 0.000
_refine_ls_structure_factor_coef Fsqd
_refine_ls_weighting_details 'calc w=1/[\s^2^(Fo^2^)+(0.1781P)^2^+5.8980P] where P=(Fo^2^+2Fc^2^)/3'
_refine_ls_weighting_scheme calc
_refine_ls_wR_factor_gt 0.1443
_refine_ls_wR_factor_ref 0.1500
_reflns_number_gt 5208
_reflns_number_total 5497
_reflns_threshold_expression >2sigma(I)
_cod_data_source_file c3cc46242k.txt
_cod_data_source_block Cued_Bu4N
_cod_depositor_comments 'Adding full bibliography for 7112340--7112342.cif.'
_cod_database_code 7112342

loop_
_symmetry_equiv_pos_as_xyz
'x, y, z'
'-x, -y, z'
'-x, y, -z'
'x, -y, -z'
'x+1/2, y+1/2, z+1/2'
'-x+1/2, -y+1/2, z+1/2'
'-x+1/2, y+1/2, -z+1/2'
'x+1/2, -y+1/2, -z+1/2'

loop_
_atom_site_label
_atom_site_type_symbol
_atom_site_fract_x
_atom_site_fract_y
_atom_site_fract_z
_atom_site_U_iso_or_equiv
_atom_site_adp_type
_atom_site_occupancy
_atom_site_symmetry_multiplicity
_atom_site_calc_flag
_atom_site_refinement_flags
_atom_site_disorder_assembly
_atom_site_disorder_group
Cu1 Cu 1.0000 0.81272(2) 1.0000 0.02521(14) Uani 1 2 d S . .
O1 O 1.05418(15) 0.79566(13) 0.91745(10) 0.0332(5) Uani 1 1 d . . .
N1 N 0.88573(16) 0.83348(13) 0.95356(11) 0.0239(5) Uani 1 1 d . . .
O2 O 1.01713(15) 0.80677(15) 0.81671(10) 0.0400(5) Uani 1 1 d . . .
O3 O 0.83926(18) 0.85439(18) 0.85243(11) 0.0479(7) Uani 1 1 d . . .
N2 N 0.28575(18) 0.69553(16) 0.82025(12) 0.0326(6) Uani 1 1 d . . .
C2 C 0.8969(2) 0.83515(17) 0.89254(14) 0.0293(6) Uani 1 1 d . . .
C3 C 0.79638(19) 0.85196(18) 0.97964(13) 0.0273(6) Uani 1 1 d . . .
C4 C 0.7189(2) 0.80636(18) 0.96622(13) 0.0294(6) Uani 1 1 d . . .
H4A H 0.7253 0.7657 0.9387 0.035 Uiso 1 1 calc R . .
C22 C 0.3889(2) 0.67231(19) 0.81534(15) 0.0338(7) Uani 1 1 d . . .
H22A H 0.3956 0.6212 0.8317 0.041 Uiso 1 1 calc R . .
H22B H 0.4063 0.6711 0.7715 0.041 Uiso 1 1 calc R . .
C1 C 0.9980(2) 0.81056(15) 0.87260(12) 0.0283(5) Uani 1 1 d . . .
C8 C 0.7858(2) 0.9143(2) 1.01973(14) 0.0340(7) Uani 1 1 d . . .
C6 C 0.6221(2) 0.8804(2) 1.03522(16) 0.0420(8) Uani 1 1 d . . .
H6A H 0.5647 0.8893 1.0547 0.050 Uiso 1 1 calc R . .
C7 C 0.6991(2) 0.9267(2) 1.04763(17) 0.0425(8) Uani 1 1 d . . .
H7A H 0.6923 0.9671 1.0754 0.051 Uiso 1 1 calc R . .
C13 C 0.2710(2) 0.77656(19) 0.79961(18) 0.0408(8) Uani 1 1 d . . .
H13A H 0.2044 0.7881 0.8020 0.049 Uiso 1 1 calc R . .
H13B H 0.3033 0.8099 0.8287 0.049 Uiso 1 1 calc R . .
C5 C 0.63208(19) 0.82102(19) 0.99345(17) 0.0366(7) Uani 1 1 d . . .
H5A H 0.5806 0.7908 0.9835 0.044 Uiso 1 1 calc R . .
C18 C 0.2511(2) 0.6911(2) 0.88728(16) 0.0451(8) Uani 1 1 d . . .
H18A H 0.1842 0.7019 0.8877 0.054 Uiso 1 1 calc R . .
H18B H 0.2822 0.7304 0.9115 0.054 Uiso 1 1 calc R . .
C16 C 0.0801(2) 0.5869(2) 0.73890(18) 0.0409(7) Uani 1 1 d . . .
H16A H 0.0935 0.5399 0.7609 0.049 Uiso 1 1 calc R . .
H16B H 0.0126 0.5946 0.7401 0.049 Uiso 1 1 calc R . .
C14 C 0.2323(2) 0.64056(19) 0.77778(15) 0.0320(7) Uani 1 1 d . . .
H14A H 0.2626 0.6022 0.7557 0.038 Uiso 1 1 calc R . .
C9 C 0.8639(2) 0.9714(2) 1.02775(17) 0.0423(8) Uani 1 1 d . . .
H9A H 0.9239 0.9452 1.0295 0.051 Uiso 1 1 calc R . .
H9B H 0.8555 0.9987 1.0668 0.051 Uiso 1 1 calc R . .
C15 C 0.1275(2) 0.6523(2) 0.77395(19) 0.0455(9) Uani 1 1 d . . .
H15A H 0.1145 0.6998 0.7525 0.055 Uiso 1 1 calc R . .
H15B H 0.1017 0.6558 0.8159 0.055 Uiso 1 1 calc R . .
C17 C 0.1096(3) 0.5780(3) 0.6720(2) 0.0625(13) Uani 1 1 d . . .
H17A H 0.0770 0.5356 0.6538 0.094 Uiso 1 1 calc R . .
H17B H 0.1762 0.5691 0.6702 0.094 Uiso 1 1 calc R . .
H17C H 0.0946 0.6234 0.6493 0.094 Uiso 1 1 calc R . .
C24 C 0.5547(3) 0.6860(3) 0.8532(2) 0.0509(9) Uani 1 1 d . . .
H24A H 0.5698 0.6648 0.8126 0.061 Uiso 1 1 calc R . .
H24B H 0.6014 0.7244 0.8628 0.061 Uiso 1 1 calc R . .
C23 C 0.4571(2) 0.7240(3) 0.84977(18) 0.0437(8) Uani 1 1 d . . .
H23A H 0.4340 0.7338 0.8917 0.052 Uiso 1 1 calc R . .
H23B H 0.4620 0.7722 0.8280 0.052 Uiso 1 1 calc R . .
C12 C 0.3047(3) 0.7941(2) 0.73456(19) 0.0455(8) Uani 1 1 d . . .
H12A H 0.2679 0.7655 0.7045 0.055 Uiso 1 1 calc R . .
H12B H 0.3700 0.7789 0.7303 0.055 Uiso 1 1 calc R . .
C10 C 0.3371(5) 0.8975(3) 0.6575(3) 0.093(2) Uani 1 1 d . . .
H10A H 0.3310 0.9510 0.6498 0.140 Uiso 1 1 calc R . .
H10B H 0.3043 0.8697 0.6256 0.140 Uiso 1 1 calc R . .
H10C H 0.4025 0.8838 0.6569 0.140 Uiso 1 1 calc R . .
C11 C 0.2954(4) 0.8784(2) 0.7211(3) 0.0637(14) Uani 1 1 d . . .
H11A H 0.3278 0.9071 0.7533 0.076 Uiso 1 1 calc R . .
H11B H 0.2296 0.8927 0.7219 0.076 Uiso 1 1 calc R . .
C20 C 0.2166(4) 0.6100(3) 0.9815(2) 0.0755(16) Uani 1 1 d . . .
H20A H 0.2399 0.5663 1.0044 0.091 Uiso 1 1 calc R . .
H20B H 0.2325 0.6550 1.0056 0.091 Uiso 1 1 calc R . .
C19 C 0.2675(4) 0.6141(3) 0.9198(2) 0.0674(13) Uani 1 1 d . . .
H19A H 0.2456 0.5734 0.8929 0.081 Uiso 1 1 calc R . .
H19B H 0.3343 0.6069 0.9267 0.081 Uiso 1 1 calc R . .
C25 C 0.5605(4) 0.6239(4) 0.9015(3) 0.0784(15) Uani 1 1 d . . .
H25A H 0.6223 0.6019 0.9008 0.118 Uiso 1 1 calc R . .
H25B H 0.5147 0.5855 0.8923 0.118 Uiso 1 1 calc R . .
H25C H 0.5484 0.6449 0.9422 0.118 Uiso 1 1 calc R . .
C21 C 0.1150(3) 0.6045(4) 0.9777(2) 0.110(3) Uani 1 1 d . . .
H21A H 0.0890 0.6539 0.9694 0.165 Uiso 1 1 calc R . .
H21B H 0.0907 0.5858 1.0167 0.165 Uiso 1 1 calc R . .
H21C H 0.0980 0.5703 0.9446 0.165 Uiso 1 1 calc R . .
OW1 O 0.4445(3) 0.4913(2) 0.73899(19) 0.085(3) Uani 0.50 1 d PR . 1
OW2 O 0.4217(3) 0.4863(2) 0.7936(2) 0.090(3) Uani 0.50 1 d PR A 2

loop_
_atom_site_aniso_label
_atom_site_aniso_U_11
_atom_site_aniso_U_22
_atom_site_aniso_U_33
_atom_site_aniso_U_23
_atom_site_aniso_U_13
_atom_site_aniso_U_12
Cu1 0.0134(2) 0.0383(2) 0.0238(2) 0.000 -0.00065(19) 0.000
O1 0.0189(10) 0.0534(13) 0.0274(10) -0.0047(9) 0.0010(8) 0.0083(9)
N1 0.0154(10) 0.0295(11) 0.0269(11) -0.0062(9) -0.0027(9) 0.0021(8)
O2 0.0309(13) 0.0611(14) 0.0278(10) -0.0099(10) 0.0032(8) 0.0069(11)
O3 0.0317(13) 0.0844(19) 0.0277(11) -0.0100(12) -0.0056(10) 0.0203(13)
N2 0.0226(12) 0.0420(14) 0.0334(13) -0.0121(11) 0.0041(10) 0.0023(11)
C2 0.0210(14) 0.0393(15) 0.0275(14) -0.0093(11) -0.0041(11) 0.0069(11)
C3 0.0155(12) 0.0441(16) 0.0223(12) -0.0045(11) -0.0024(9) 0.0041(11)
C4 0.0213(13) 0.0367(15) 0.0302(14) -0.0005(12) -0.0008(11) 0.0011(12)
C22 0.0204(14) 0.0476(18) 0.0334(15) -0.0066(13) 0.0043(11) 0.0042(12)
C1 0.0222(12) 0.0383(13) 0.0245(11) -0.0085(10) 0.0009(12) 0.0029(19)
C8 0.0212(13) 0.0499(18) 0.0309(14) -0.0148(12) -0.0028(11) 0.0046(13)
C6 0.0211(15) 0.068(2) 0.0370(18) 0.0010(15) 0.0059(13) 0.0069(14)
C7 0.0266(16) 0.062(2) 0.0389(17) -0.0185(16) 0.0020(13) 0.0101(15)
C13 0.0282(16) 0.0390(17) 0.055(2) -0.0169(15) -0.0046(14) 0.0011(13)
C5 0.0157(11) 0.0553(17) 0.0387(16) 0.0015(17) 0.0004(12) -0.0022(11)
C18 0.0284(16) 0.072(2) 0.0351(16) -0.0204(17) 0.0071(13) -0.0034(17)
C16 0.0243(15) 0.0449(18) 0.053(2) -0.0056(16) 0.0018(14) -0.0039(13)
C14 0.0272(16) 0.0350(15) 0.0336(15) -0.0152(13) 0.0041(12) -0.0020(13)
C9 0.0217(14) 0.0568(19) 0.0485(18) -0.0302(15) -0.0042(13) 0.0057(13)
C15 0.0274(17) 0.058(2) 0.051(2) -0.0208(17) -0.0017(14) 0.0057(15)
C17 0.039(2) 0.091(3) 0.058(2) -0.033(2) 0.0059(18) -0.025(2)
C24 0.0276(17) 0.073(3) 0.053(2) -0.004(2) -0.0012(15) 0.0010(19)
C23 0.0241(16) 0.064(2) 0.0434(19) -0.0141(17) 0.0038(14) 0.0014(16)
C12 0.044(2) 0.0366(17) 0.056(2) -0.0032(15) -0.0124(16) -0.0048(14)
C10 0.123(6) 0.069(3) 0.087(4) 0.028(3) -0.052(4) -0.029(3)
C11 0.057(3) 0.040(2) 0.093(4) 0.003(2) -0.031(3) -0.0078(18)
C20 0.081(4) 0.083(3) 0.062(3) -0.015(2) 0.028(2) -0.031(3)
C19 0.058(3) 0.100(4) 0.044(2) 0.010(2) 0.012(2) 0.015(3)
C25 0.045(3) 0.106(4) 0.084(4) 0.017(3) -0.014(2) 0.011(2)
C21 0.070(4) 0.104(5) 0.156(8) 0.042(5) 0.042(4) -0.001(4)
OW1 0.189(8) 0.022(3) 0.045(3) 0.003(2) 0.020(4) 0.013(4)
OW2 0.147(8) 0.061(5) 0.062(4) 0.004(3) 0.016(5) 0.000(4)

loop_
_atom_type_symbol
_atom_type_description
_atom_type_scat_dispersion_real
_atom_type_scat_dispersion_imag
_atom_type_scat_source
C C 0.0033 0.0016 'International Tables Vol C Tables 4.2.6.8 and 6.1.1.4'
H H 0 0 'International Tables Vol C Tables 4.2.6.8 and 6.1.1.4'
N N 0.0061 0.0033 'International Tables Vol C Tables 4.2.6.8 and 6.1.1.4'
O O 0.0106 0.006 'International Tables Vol C Tables 4.2.6.8 and 6.1.1.4'
Cu Cu 0.3201 1.2651 'International Tables Vol C Tables 4.2.6.8 and 6.1.1.4'

loop_
_exptl_crystal_face_index_h
_exptl_crystal_face_index_k
_exptl_crystal_face_index_l
_exptl_crystal_face_perp_dist
0 -1 1 0.1397
-1 1 0 0.2189
1 0 -1 0.1815
-1 2 -2 0.2089
1 -2 -2 0.1941
0 0 -1 0.1854
-1 -1 -1 0.1683
-1 -4 -2 0.1578
-2 1 -1 0.2124
0 2 1 0.1988
2 -1 1 0.1788
-1 1 1 0.1996
0 2 -1 0.219
2 -1 -2 0.1841
3 2 3 0.1985
0 0 1 0.2037

loop_
_geom_angle_atom_site_label_1
_geom_angle_atom_site_label_2
_geom_angle_atom_site_label_3
_geom_angle
_geom_angle_site_symmetry_1
_geom_angle_site_symmetry_3
N1 Cu1 N1 158.29(14) . 3_757
N1 Cu1 O1 84.10(9) . .
N1 Cu1 O1 99.26(9) 3_757 .
N1 Cu1 O1 99.26(9) . 3_757
N1 Cu1 O1 84.09(9) 3_757 3_757
O1 Cu1 O1 162.27(14) . 3_757
C1 O1 Cu1 113.63(18) . .
C2 N1 C3 119.4(2) . .
C2 N1 Cu1 114.27(19) . .
C3 N1 Cu1 126.18(18) . .
C13 N2 C18 106.3(3) . .
C13 N2 C22 111.5(3) . .
C18 N2 C22 111.3(3) . .
C13 N2 C14 110.8(3) . .
C18 N2 C14 111.5(2) . .
C22 N2 C14 105.5(2) . .
O3 C2 N1 128.0(3) . .
O3 C2 C1 119.9(3) . .
N1 C2 C1 112.1(2) . .
C4 C3 C8 119.5(3) . .
C4 C3 N1 119.6(3) . .
C8 C3 N1 120.9(3) . .
C5 C4 C3 120.7(3) . .
C5 C4 H4A 119.7 . .
C3 C4 H4A 119.7 . .
C23 C22 N2 114.8(3) . .
C23 C22 H22A 108.6 . .
N2 C22 H22A 108.6 . .
C23 C22 H22B 108.6 . .
N2 C22 H22B 108.6 . .
H22A C22 H22B 107.5 . .
O2 C1 O1 125.5(3) . .
O2 C1 C2 119.1(3) . .
O1 C1 C2 115.4(2) . .
C7 C8 C3 118.8(3) . .
C7 C8 C9 120.1(3) . .
C3 C8 C9 120.8(3) . .
C5 C6 C7 119.0(3) . .
C5 C6 H6A 120.5 . .
C7 C6 H6A 120.5 . .
C8 C7 C6 121.8(3) . .
C8 C7 H7A 119.1 . .
C6 C7 H7A 119.1 . .
C12 C13 N2 114.9(3) . .
C12 C13 H13A 108.6 . .
N2 C13 H13A 108.6 . .
C12 C13 H13B 108.6 . .
N2 C13 H13B 108.6 . .
H13A C13 H13B 107.5 . .
C6 C5 C4 120.2(3) . .
C6 C5 H5A 119.9 . .
C4 C5 H5A 119.9 . .
N2 C18 C19 115.0(3) . .
N2 C18 H18A 108.5 . .
C19 C18 H18A 108.5 . .
N2 C18 H18B 108.5 . .
C19 C18 H18B 108.5 . .
H18A C18 H18B 107.5 . .
C17 C16 C15 115.0(3) . .
C17 C16 H16A 108.5 . .
C15 C16 H16A 108.5 . .
C17 C16 H16B 108.5 . .
C15 C16 H16B 108.5 . .
H16A C16 H16B 107.5 . .
C15 C14 N2 115.9(3) . .
C15 C14 H14A 122.0 . .
N2 C14 H14A 122.0 . .
C8 C9 C9 110.1(3) . 4_577
C8 C9 H9A 109.6 . .
C9 C9 H9A 109.6 4_577 .
C8 C9 H9B 109.6 . .
C9 C9 H9B 109.6 4_577 .
H9A C9 H9B 108.1 . .
C14 C15 C16 111.0(3) . .
C14 C15 H15A 109.4 . .
C16 C15 H15A 109.4 . .
C14 C15 H15B 109.4 . .
C16 C15 H15B 109.4 . .
H15A C15 H15B 108.0 . .
C16 C17 H17A 109.5 . .
C16 C17 H17B 109.5 . .
H17A C17 H17B 109.5 . .
C16 C17 H17C 109.5 . .
H17A C17 H17C 109.5 . .
H17B C17 H17C 109.5 . .
C25 C24 C23 113.4(4) . .
C25 C24 H24A 108.9 . .
C23 C24 H24A 108.9 . .
C25 C24 H24B 108.9 . .
C23 C24 H24B 108.9 . .
H24A C24 H24B 107.7 . .
C22 C23 C24 109.8(3) . .
C22 C23 H23A 109.7 . .
C24 C23 H23A 109.7 . .
C22 C23 H23B 109.7 . .
C24 C23 H23B 109.7 . .
H23A C23 H23B 108.2 . .
C13 C12 C11 110.4(4) . .
C13 C12 H12A 109.6 . .
C11 C12 H12A 109.6 . .
C13 C12 H12B 109.6 . .
C11 C12 H12B 109.6 . .
H12A C12 H12B 108.1 . .
C11 C10 H10A 109.5 . .
C11 C10 H10B 109.5 . .
H10A C10 H10B 109.5 . .
C11 C10 H10C 109.5 . .
H10A C10 H10C 109.5 . .
H10B C10 H10C 109.5 . .
C12 C11 C10 110.6(5) . .
C12 C11 H11A 109.5 . .
C10 C11 H11A 109.5 . .
C12 C11 H11B 109.5 . .
C10 C11 H11B 109.5 . .
H11A C11 H11B 108.1 . .
C21 C20 C19 115.7(5) . .
C21 C20 H20A 108.4 . .
C19 C20 H20A 108.4 . .
C21 C20 H20B 108.4 . .
C19 C20 H20B 108.4 . .
H20A C20 H20B 107.4 . .
C20 C19 C18 111.4(4) . .
C20 C19 H19A 109.4 . .
C18 C19 H19A 109.4 . .
C20 C19 H19B 109.4 . .
C18 C19 H19B 109.4 . .
H19A C19 H19B 108.0 . .
C24 C25 H25A 109.5 . .
C24 C25 H25B 109.5 . .
H25A C25 H25B 109.5 . .
C24 C25 H25C 109.5 . .
H25A C25 H25C 109.5 . .
H25B C25 H25C 109.5 . .
C20 C21 H21A 109.5 . .
C20 C21 H21B 109.5 . .
H21A C21 H21B 109.5 . .
C20 C21 H21C 109.5 . .
H21A C21 H21C 109.5 . .
H21B C21 H21C 109.5 . .

loop_
_geom_bond_atom_site_label_1
_geom_bond_atom_site_label_2
_geom_bond_distance
_geom_bond_site_symmetry_2
Cu1 N1 1.939(2) .
Cu1 N1 1.939(2) 3_757
Cu1 O1 1.948(2) .
Cu1 O1 1.948(2) 3_757
O1 C1 1.276(4) .
N1 C2 1.314(4) .
N1 C3 1.425(4) .
O2 C1 1.227(3) .
O3 C2 1.233(4) .
N2 C13 1.507(5) .
N2 C18 1.517(4) .
N2 C22 1.526(4) .
N2 C14 1.529(4) .
C2 C1 1.561(4) .
C3 C4 1.393(4) .
C3 C8 1.400(4) .
C4 C5 1.389(4) .
C4 H4A 0.9300 .
C22 C23 1.520(5) .
C22 H22A 0.9700 .
C22 H22B 0.9700 .
C8 C7 1.387(5) .
C8 C9 1.508(5) .
C6 C5 1.382(5) .
C6 C7 1.391(5) .
C6 H6A 0.9300 .
C7 H7A 0.9300 .
C13 C12 1.502(6) .
C13 H13A 0.9700 .
C13 H13B 0.9700 .
C5 H5A 0.9300 .
C18 C19 1.540(7) .
C18 H18A 0.9700 .
C18 H18B 0.9700 .
C16 C17 1.497(6) .
C16 C15 1.530(5) .
C16 H16A 0.9700 .
C16 H16B 0.9700 .
C14 C15 1.507(5) .
C14 H14A 0.9300 .
C9 C9 1.555(9) 4_577
C9 H9A 0.9700 .
C9 H9B 0.9700 .
C15 H15A 0.9700 .
C15 H15B 0.9700 .
C17 H17A 0.9600 .
C17 H17B 0.9600 .
C17 H17C 0.9600 .
C24 C25 1.504(8) .
C24 C23 1.542(5) .
C24 H24A 0.9700 .
C24 H24B 0.9700 .
C23 H23A 0.9700 .
C23 H23B 0.9700 .
C12 C11 1.517(5) .
C12 H12A 0.9700 .
C12 H12B 0.9700 .
C10 C11 1.521(9) .
C10 H10A 0.9600 .
C10 H10B 0.9600 .
C10 H10C 0.9600 .
C11 H11A 0.9700 .
C11 H11B 0.9700 .
C20 C21 1.452(7) .
C20 C19 1.505(6) .
C20 H20A 0.9700 .
C20 H20B 0.9700 .
C19 H19A 0.9700 .
C19 H19B 0.9700 .
C25 H25A 0.9600 .
C25 H25B 0.9600 .
C25 H25C 0.9600 .
C21 H21A 0.9600 .
C21 H21B 0.9600 .
C21 H21C 0.9600 .
OW1 OW1 1.609(9) 2_665
